data_7053541
loop_
_publ_author_name
'Kalf, Irmgard'
'Mathieu, Patrick'
'Englert, Ulli'

_publ_section_title
;
 From crystal to crystal: a new polymorph of
 (4-carboxylatopyridine)silver(i) by topotactic dehydration of its
 monohydrate
;
_journal_issue 11
_journal_name_full 'New Journal of Chemistry'
_journal_page_first 2491
_journal_paper_doi 10.1039/c0nj00144a
_journal_volume 34
_journal_year 2010
_chemical_formula_moiety 'C6 H4 Ag N O2'
_chemical_formula_sum 'C6 H4 Ag N O2'
_chemical_formula_weight 229.97
_chemical_name_common 'compound 2alpha'
_chemical_name_systematic
;
?
;
_space_group_IT_number 14
_symmetry_cell_setting monoclinic
_symmetry_space_group_name_Hall '-P 2ybc'
_symmetry_space_group_name_H-M 'P 1 21/c 1'
_atom_sites_solution_hydrogens geom
_atom_sites_solution_primary direct
_atom_sites_solution_secondary difmap
_audit_creation_method SHELXL-97
_cell_angle_alpha 90.00
_cell_angle_beta 93.790(3)
_cell_angle_gamma 90.00
_cell_formula_units_Z 4
_cell_length_a 3.6484(7)
_cell_length_b 10.844(2)
_cell_length_c 14.425(3)
_cell_measurement_reflns_used 1934
_cell_measurement_temperature 110(2)
_cell_measurement_theta_max 26.67
_cell_measurement_theta_min 2.35
_cell_volume 569.45(19)
_computing_cell_refinement SMART
_computing_data_collection 'SMART (Bruker, 2001)'
_computing_data_reduction 'SAINT (Bruker, 1999)'
_computing_molecular_graphics 'PLATON (Spek, 2003)'
_computing_publication_material 'SHELXL97 (Sheldrick, 2008)'
_computing_structure_refinement 'SHELXL97 (Sheldrick, 2008)'
_computing_structure_solution 'SHELXS97 (Sheldrick, 2008)'
_diffrn_ambient_temperature 110(2)
_diffrn_measured_fraction_theta_full .999
_diffrn_measured_fraction_theta_max .999
_diffrn_measurement_device_type 'CCD area detector'
_diffrn_measurement_method '\w scans'
_diffrn_radiation_monochromator graphite
_diffrn_radiation_source 'fine-focus sealed tube'
_diffrn_radiation_type MoK\a
_diffrn_radiation_wavelength 0.71073
_diffrn_reflns_av_R_equivalents 0.0703
_diffrn_reflns_av_sigmaI/netI 0.0684
_diffrn_reflns_limit_h_max 4
_diffrn_reflns_limit_h_min -4
_diffrn_reflns_limit_k_max 13
_diffrn_reflns_limit_k_min -13
_diffrn_reflns_limit_l_max 18
_diffrn_reflns_limit_l_min -18
_diffrn_reflns_number 6745
_diffrn_reflns_theta_full 26.99
_diffrn_reflns_theta_max 26.99
_diffrn_reflns_theta_min 2.35
_exptl_absorpt_coefficient_mu 3.453
_exptl_absorpt_correction_T_max 0.9341
_exptl_absorpt_correction_T_min 0.3614
_exptl_absorpt_correction_type numerical
_exptl_absorpt_process_details 'PLATON (Spek, 2003)'
_exptl_crystal_colour colourless
_exptl_crystal_density_diffrn 2.682
_exptl_crystal_density_method 'not measured'
_exptl_crystal_description needle
_exptl_crystal_F_000 440
_exptl_crystal_size_max 0.37
_exptl_crystal_size_mid 0.03
_exptl_crystal_size_min 0.02
_refine_diff_density_max 1.611
_refine_diff_density_min -1.194
_refine_diff_density_rms .197
_refine_ls_extinction_method none
_refine_ls_goodness_of_fit_ref 1.032
_refine_ls_hydrogen_treatment constr
_refine_ls_matrix_type full
_refine_ls_number_parameters 91
_refine_ls_number_reflns 1254
_refine_ls_number_restraints 0
_refine_ls_restrained_S_all 1.032
_refine_ls_R_factor_all 0.0585
_refine_ls_R_factor_gt 0.0434
_refine_ls_shift/su_max 0.000
_refine_ls_shift/su_mean 0.000
_refine_ls_structure_factor_coef Fsqd
_refine_ls_weighting_details 'calc w=1/[\s^2^(Fo^2^)+(0.0400P)^2^+0.0000P] where P=(Fo^2^+2Fc^2^)/3'
_refine_ls_weighting_scheme calc
_refine_ls_wR_factor_gt 0.0905
_refine_ls_wR_factor_ref 0.0929
_reflns_number_gt 979
_reflns_number_total 1254
_reflns_threshold_expression >2sigma(I)
_cod_data_source_file c0nj00144a.txt
_cod_data_source_block 2alpha
_cod_original_sg_symbol_H-M 'P 21/c'
_cod_database_code 7053541

loop_
_symmetry_equiv_pos_as_xyz
'x, y, z'
'-x, y+1/2, -z+1/2'
'-x, -y, -z'
'x, -y-1/2, z-1/2'

loop_
_atom_site_label
_atom_site_type_symbol
_atom_site_fract_x
_atom_site_fract_y
_atom_site_fract_z
_atom_site_U_iso_or_equiv
_atom_site_adp_type
_atom_site_occupancy
_atom_site_symmetry_multiplicity
_atom_site_calc_flag
_atom_site_refinement_flags
Ag1 Ag 0.66665(14) -0.01685(5) 0.39972(4) 0.01780(18) Uani 1 1 d .
O1 O 1.1232(13) 0.1146(4) 0.4658(3) 0.0165(11) Uani 1 1 d .
O2 O 1.2107(13) 0.2934(4) 0.5384(3) 0.0186(11) Uani 1 1 d .
N1 N 0.6288(15) 0.4159(5) 0.2275(4) 0.0157(13) Uani 1 1 d .
C1 C 1.1010(17) 0.2320(6) 0.4717(5) 0.0132(14) Uani 1 1 d .
C2 C 0.9294(18) 0.2965(6) 0.3853(5) 0.0143(14) Uani 1 1 d .
C3 C 0.7856(17) 0.4140(6) 0.3906(5) 0.0144(15) Uani 1 1 d .
H3 H 0.7886 0.4559 0.4485 0.017 Uiso 1 1 calc R
C4 C 0.6391(17) 0.4690(6) 0.3114(5) 0.0166(15) Uani 1 1 d .
H4 H 0.5389 0.5495 0.3161 0.020 Uiso 1 1 calc R
C5 C 0.7686(18) 0.3018(6) 0.2221(5) 0.0153(15) Uani 1 1 d .
H5 H 0.7627 0.2619 0.1634 0.018 Uiso 1 1 calc R
C6 C 0.9211(18) 0.2408(6) 0.2994(5) 0.0164(15) Uani 1 1 d .
H6 H 1.0201 0.1604 0.2933 0.020 Uiso 1 1 calc R

loop_
_atom_site_aniso_label
_atom_site_aniso_U_11
_atom_site_aniso_U_22
_atom_site_aniso_U_33
_atom_site_aniso_U_23
_atom_site_aniso_U_13
_atom_site_aniso_U_12
Ag1 0.0144(3) 0.0199(3) 0.0182(3) -0.0019(3) -0.00560(18) 0.0006(2)
O1 0.012(2) 0.016(3) 0.021(3) 0.001(2) -0.001(2) -0.0014(19)
O2 0.016(3) 0.024(3) 0.015(3) -0.002(2) -0.004(2) 0.001(2)
N1 0.006(3) 0.023(3) 0.018(3) 0.001(2) -0.002(2) -0.006(2)
C1 0.003(3) 0.024(4) 0.013(4) 0.001(3) 0.002(3) -0.003(3)
C2 0.005(3) 0.021(4) 0.016(4) 0.001(3) 0.000(3) -0.004(3)
C3 0.006(3) 0.021(4) 0.015(4) -0.003(3) -0.002(3) -0.002(3)
C4 0.008(3) 0.018(4) 0.023(4) 0.000(3) -0.002(3) -0.004(3)
C5 0.010(3) 0.019(4) 0.017(4) -0.001(3) 0.000(3) -0.002(3)
C6 0.009(3) 0.018(4) 0.022(4) 0.002(3) -0.003(3) 0.000(3)

loop_
_atom_type_symbol
_atom_type_description
_atom_type_scat_dispersion_real
_atom_type_scat_dispersion_imag
_atom_type_scat_source
C C .0033 .0016 'International Tables Vol C Tables 4.2.6.8 and 6.1.1.4'
H H .0000 .0000 'International Tables Vol C Tables 4.2.6.8 and 6.1.1.4'
Ag Ag -.8971 1.1015 'International Tables Vol C Tables 4.2.6.8 and 6.1.1.4'
N N .0061 .0033 'International Tables Vol C Tables 4.2.6.8 and 6.1.1.4'
O O .0106 .0060 'International Tables Vol C Tables 4.2.6.8 and 6.1.1.4'

loop_
_geom_angle_atom_site_label_1
_geom_angle_atom_site_label_2
_geom_angle_atom_site_label_3
_geom_angle
_geom_angle_site_symmetry_1
_geom_angle_site_symmetry_3
N1 Ag1 O1 132.22(19) 2_645 3_756
N1 Ag1 O1 147.1(2) 2_645 .
O1 Ag1 O1 75.45(18) 3_756 .
N1 Ag1 Ag1 126.45(15) 2_645 3_656
O1 Ag1 Ag1 54.61(12) 3_756 3_656
O1 Ag1 Ag1 82.32(12) . 3_656
C1 O1 Ag1 115.0(4) . 3_756
C1 O1 Ag1 125.8(4) . .
Ag1 O1 Ag1 104.55(18) 3_756 .
C4 N1 C5 117.5(6) . .
C4 N1 Ag1 126.7(5) . 2_655
C5 N1 Ag1 115.2(4) . 2_655
O2 C1 O1 125.4(6) . .
O2 C1 C2 119.4(6) . .
O1 C1 C2 115.2(6) . .
C6 C2 C3 117.9(6) . .
C6 C2 C1 121.2(6) . .
C3 C2 C1 120.9(6) . .
C4 C3 C2 119.0(6) . .
C4 C3 H3 120.5 . .
C2 C3 H3 120.5 . .
N1 C4 C3 123.6(7) . .
N1 C4 H4 118.2 . .
C3 C4 H4 118.2 . .
N1 C5 C6 121.9(6) . .
N1 C5 H5 119.1 . .
C6 C5 H5 119.1 . .
C2 C6 C5 120.0(6) . .
C2 C6 H6 120.0 . .
C5 C6 H6 120.0 . .

loop_
_geom_bond_atom_site_label_1
_geom_bond_atom_site_label_2
_geom_bond_distance
_geom_bond_site_symmetry_2
Ag1 N1 2.191(6) 2_645
Ag1 O1 2.297(5) 3_756
Ag1 O1 2.347(5) .
Ag1 Ag1 3.2324(12) 3_656
O1 C1 1.278(8) .
O1 Ag1 2.297(5) 3_756
O2 C1 1.216(8) .
N1 C4 1.338(9) .
N1 C5 1.342(9) .
N1 Ag1 2.191(6) 2_655
C1 C2 1.528(9) .
C2 C6 1.376(10) .
C2 C3 1.382(9) .
C3 C4 1.366(9) .
C3 H3 0.9500 .
C4 H4 0.9500 .
C5 C6 1.382(9) .
C5 H5 0.9500 .
C6 H6 0.9500 .

loop_
_geom_torsion_atom_site_label_1
_geom_torsion_atom_site_label_2
_geom_torsion_atom_site_label_3
_geom_torsion_atom_site_label_4
_geom_torsion
_geom_torsion_site_symmetry_1
_geom_torsion_site_symmetry_4
N1 Ag1 O1 C1 72.3(7) 2_645 .
O1 Ag1 O1 C1 -136.5(6) 3_756 .
Ag1 Ag1 O1 C1 -81.2(5) 3_656 .
N1 Ag1 O1 Ag1 -151.2(3) 2_645 3_756
O1 Ag1 O1 Ag1 -0.002(1) 3_756 3_756
Ag1 Ag1 O1 Ag1 55.33(15) 3_656 3_756
Ag1 O1 C1 O2 6.9(9) 3_756 .
Ag1 O1 C1 O2 139.6(6) . .
Ag1 O1 C1 C2 -174.8(4) 3_756 .
Ag1 O1 C1 C2 -42.1(8) . .
O2 C1 C2 C6 156.7(7) . .
O1 C1 C2 C6 -21.8(9) . .
O2 C1 C2 C3 -21.7(10) . .
O1 C1 C2 C3 159.8(6) . .
C6 C2 C3 C4 0.7(10) . .
C1 C2 C3 C4 179.1(6) . .
C5 N1 C4 C3 0.5(9) . .
Ag1 N1 C4 C3 170.5(5) 2_655 .
C2 C3 C4 N1 -0.6(10) . .
C4 N1 C5 C6 -0.5(9) . .
Ag1 N1 C5 C6 -171.7(5) 2_655 .
C3 C2 C6 C5 -0.7(10) . .
C1 C2 C6 C5 -179.1(6) . .
N1 C5 C6 C2 0.6(10) . .
